data_1507330
loop_
_publ_author_name
'Sygula, Andrzej'
'Sygula, Renata'
'Ellern, Arkady'
'Rabideau, Peter W.'

_publ_section_title
;
 Novel twin corannulene: synthesis and crystal structure determination of
 a dicorannulenobarrelene dicarboxylate.
;
_journal_issue 15
_journal_name_full 'Organic letters'
_journal_page_first 2595
_journal_page_last 2597
_journal_paper_doi 10.1021/ol034692i
_journal_volume 5
_journal_year 2003
_chemical_formula_sum 'C50 H24 Cl8 O4'
_chemical_formula_weight 972.29
_chemical_name_systematic
; 
   JA034816M 
;
_space_group_IT_number 2
_symmetry_cell_setting triclinic
_symmetry_space_group_name_Hall '-P 1'
_symmetry_space_group_name_H-M 'P -1'
_atom_sites_solution_hydrogens geom
_atom_sites_solution_primary direct
_atom_sites_solution_secondary difmap
_audit_creation_method SHELXL-97
_cell_angle_alpha 103.057(4)
_cell_angle_beta 98.130(4)
_cell_angle_gamma 106.156(4)
_cell_formula_units_Z 2
_cell_length_a 9.347(2)
_cell_length_b 15.163(4)
_cell_length_c 16.451(4)
_cell_measurement_reflns_used 991
_cell_measurement_temperature 173(2)
_cell_measurement_theta_max 26.46
_cell_measurement_theta_min 2.40
_cell_volume 2129.0(9)
_computing_cell_refinement 'Bruker SMART'
_computing_data_collection 'Bruker SMART'
_computing_data_reduction 'Bruker SAINT'
_computing_molecular_graphics 'Bruker SHELXTL'
_computing_publication_material 'Bruker SHELXTL'
_computing_structure_refinement 'SHELXL-97 (Sheldrick, 1997)'
_computing_structure_solution 'SHELXS-97 (Sheldrick, 1990)'
_diffrn_ambient_temperature 173(2)
_diffrn_measured_fraction_theta_full 0.877
_diffrn_measured_fraction_theta_max 0.877
_diffrn_measurement_device_type 'CCD area detector'
_diffrn_measurement_method 'phi and omega scans'
_diffrn_radiation_monochromator graphite
_diffrn_radiation_source 'fine-focus sealed tube'
_diffrn_radiation_type MoK\a
_diffrn_radiation_wavelength 0.71073
_diffrn_reflns_av_R_equivalents 0.0258
_diffrn_reflns_av_sigmaI/netI 0.0447
_diffrn_reflns_limit_h_max 12
_diffrn_reflns_limit_h_min -12
_diffrn_reflns_limit_k_max 19
_diffrn_reflns_limit_k_min -19
_diffrn_reflns_limit_l_max 21
_diffrn_reflns_limit_l_min -20
_diffrn_reflns_number 18876
_diffrn_reflns_theta_full 28.59
_diffrn_reflns_theta_max 28.59
_diffrn_reflns_theta_min 1.30
_exptl_absorpt_coefficient_mu 0.577
_exptl_absorpt_correction_T_max 0.96
_exptl_absorpt_correction_T_min 0.89
_exptl_absorpt_correction_type multi-scan
_exptl_crystal_colour colorless
_exptl_crystal_density_diffrn 1.517
_exptl_crystal_density_meas 0
_exptl_crystal_density_method 'not measured'
_exptl_crystal_description prism
_exptl_crystal_F_000 984
_exptl_crystal_size_max 0.46
_exptl_crystal_size_mid 0.42
_exptl_crystal_size_min 0.22
_refine_diff_density_max 1.229
_refine_diff_density_min -1.009
_refine_diff_density_rms 0.088
_refine_ls_extinction_method none
_refine_ls_goodness_of_fit_ref 1.033
_refine_ls_hydrogen_treatment mixed
_refine_ls_matrix_type full
_refine_ls_number_parameters 589
_refine_ls_number_reflns 9559
_refine_ls_number_restraints 0
_refine_ls_restrained_S_all 1.033
_refine_ls_R_factor_all 0.1020
_refine_ls_R_factor_gt 0.0778
_refine_ls_shift/su_max 0.006
_refine_ls_shift/su_mean 0.000
_refine_ls_structure_factor_coef Fsqd
_refine_ls_weighting_details 'calc w=1/[\s^2^(Fo^2^)+(0.0954P)^2^+5.1666P] where P=(Fo^2^+2Fc^2^)/3'
_refine_ls_weighting_scheme calc
_refine_ls_wR_factor_gt 0.2023
_refine_ls_wR_factor_ref 0.2215
_reflns_number_gt 7000
_reflns_number_total 9559
_reflns_threshold_expression >2sigma(I)
_cod_data_source_file ol034692isi20030609_113558.cif
_cod_data_source_block rab03
_cod_depositor_comments
;
The following automatic conversions were performed:

'_symmetry_cell_setting' value 'Triclinic' changed to 'triclinic'
according to /home/saulius/struct/CIF-dictionaries/cif_core.dic
dictionary named 'cif_core.dic' version 2.4.1 from 2010-06-29.

Automatic conversion script
Id: cif_fix_values 1715 2011-07-08 13:25:40Z adriana 
;
_cod_original_cell_volume 2128.9(8)
_cod_original_sg_symbol_H-M P-1
_cod_database_code 1507330

loop_
_symmetry_equiv_pos_as_xyz
'x, y, z'
'-x, -y, -z'

loop_
_atom_site_label
_atom_site_type_symbol
_atom_site_fract_x
_atom_site_fract_y
_atom_site_fract_z
_atom_site_U_iso_or_equiv
_atom_site_adp_type
_atom_site_occupancy
_atom_site_symmetry_multiplicity
_atom_site_calc_flag
_atom_site_refinement_flags
C1 C 0.2206(5) 0.6472(4) 0.0374(3) 0.0490(11) Uani 1 1 d .
H1 H 0.1946 0.6299 -0.0233 0.059 Uiso 1 1 calc R
C2 C 0.1853(5) 0.5768(4) 0.0782(3) 0.0497(11) Uani 1 1 d .
H2 H 0.1365 0.5124 0.0447 0.060 Uiso 1 1 calc R
C3 C 0.2203(4) 0.5976(3) 0.1712(3) 0.0420(9) Uani 1 1 d .
C4 C 0.2717(4) 0.6938(3) 0.2128(2) 0.0329(8) Uani 1 1 d .
C5 C 0.3084(4) 0.7655(3) 0.1705(2) 0.0352(8) Uani 1 1 d .
C6 C 0.2954(5) 0.7461(3) 0.0836(2) 0.0425(10) Uani 1 1 d .
C7 C 0.3861(5) 0.8234(4) 0.0558(3) 0.0483(11) Uani 1 1 d .
H7 H 0.3702 0.8196 -0.0034 0.058 Uiso 1 1 calc R
C8 C 0.4946(5) 0.9019(4) 0.1130(3) 0.0468(10) Uani 1 1 d .
H8 H 0.5528 0.9506 0.0921 0.056 Uiso 1 1 calc R
C9 C 0.5235(5) 0.9131(3) 0.2045(3) 0.0389(9) Uani 1 1 d .
C10 C 0.4192(4) 0.8472(3) 0.2288(2) 0.0323(8) Uani 1 1 d .
C11 C 0.4493(4) 0.8256(3) 0.3077(2) 0.0276(7) Uani 1 1 d .
C12 C 0.3589(4) 0.7309(3) 0.2982(2) 0.0295(7) Uani 1 1 d .
C13 C 0.2403(5) 0.5364(3) 0.2234(3) 0.0444(10) Uani 1 1 d .
H13 H 0.1951 0.4692 0.2000 0.053 Uiso 1 1 calc R
C14 C 0.3234(4) 0.5722(3) 0.3070(3) 0.0367(8) Uani 1 1 d .
H14 H 0.3317 0.5291 0.3399 0.044 Uiso 1 1 calc R
C15 C 0.3981(4) 0.6738(2) 0.3454(2) 0.0268(7) Uani 1 1 d .
C16 C 0.5273(4) 0.7244(2) 0.4158(2) 0.0255(7) Uani 1 1 d .
C17 C 0.6156(4) 0.8176(2) 0.4251(2) 0.0247(6) Uani 1 1 d .
C18 C 0.5875(4) 0.8700(2) 0.3659(2) 0.0274(7) Uani 1 1 d .
C19 C 0.6893(5) 0.9489(3) 0.3459(2) 0.0350(8) Uani 1 1 d .
H19 H 0.7799 0.9879 0.3871 0.042 Uiso 1 1 calc R
C20 C 0.6598(5) 0.9699(3) 0.2689(3) 0.0408(9) Uani 1 1 d .
H20 H 0.7304 1.0224 0.2582 0.049 Uiso 1 1 calc R
C21 C 0.7511(4) 0.8543(2) 0.5020(2) 0.0229(6) Uani 1 1 d .
H21 H 0.8159 0.9214 0.5091 0.028 Uiso 1 1 calc R
C22 C 0.5895(4) 0.6821(2) 0.4837(2) 0.0251(6) Uani 1 1 d .
H22 H 0.5272 0.6144 0.4765 0.030 Uiso 1 1 calc R
C23 C 0.8401(4) 0.7833(2) 0.4893(2) 0.0246(6) Uani 1 1 d .
C24 C 0.7557(4) 0.6932(2) 0.4787(2) 0.0251(7) Uani 1 1 d .
C25 C 0.8042(4) 0.6063(3) 0.4660(2) 0.0291(7) Uani 1 1 d .
C26 C 1.0049(4) 0.8205(3) 0.4903(2) 0.0296(7) Uani 1 1 d .
C27 C 1.2441(5) 0.7983(4) 0.5182(4) 0.0593(13) Uani 1 1 d .
H27A H 1.2544 0.8028 0.4607 0.089 Uiso 1 1 calc R
H27B H 1.2872 0.7501 0.5319 0.089 Uiso 1 1 calc R
H27C H 1.2989 0.8605 0.5599 0.089 Uiso 1 1 calc R
C28 C 0.9360(7) 0.5178(4) 0.3871(3) 0.0603(14) Uani 1 1 d .
H28A H 1.0222 0.5286 0.4338 0.090 Uiso 1 1 calc R
H28B H 0.9700 0.5115 0.3330 0.090 Uiso 1 1 calc R
H28C H 0.8549 0.4591 0.3837 0.090 Uiso 1 1 calc R
C29 C 0.6807(4) 0.8433(2) 0.5791(2) 0.0238(6) Uani 1 1 d .
C30 C 0.5964(4) 0.7493(2) 0.5701(2) 0.0247(6) Uani 1 1 d .
C31 C 0.5373(4) 0.7190(3) 0.6390(2) 0.0285(7) Uani 1 1 d .
C32 C 0.5005(4) 0.6266(3) 0.6559(3) 0.0367(8) Uani 1 1 d .
H32 H 0.4765 0.5707 0.6096 0.044 Uiso 1 1 calc R
C33 C 0.4992(5) 0.6174(3) 0.7369(3) 0.0424(9) Uani 1 1 d .
H33 H 0.4749 0.5553 0.7450 0.051 Uiso 1 1 calc R
C34 C 0.5337(5) 0.6989(3) 0.8102(3) 0.0417(9) Uani 1 1 d .
C35 C 0.5457(4) 0.7841(3) 0.7907(2) 0.0365(8) Uani 1 1 d .
C36 C 0.5479(4) 0.7938(3) 0.7074(2) 0.0304(7) Uani 1 1 d .
C37 C 0.6277(4) 0.8901(3) 0.7151(2) 0.0290(7) Uani 1 1 d .
C38 C 0.7084(4) 0.9186(2) 0.6563(2) 0.0264(7) Uani 1 1 d .
C39 C 0.8259(4) 1.0106(3) 0.6883(2) 0.0333(8) Uani 1 1 d .
H39 H 0.8758 1.0386 0.6495 0.040 Uiso 1 1 calc R
C40 C 0.8675(5) 1.0588(3) 0.7746(3) 0.0401(9) Uani 1 1 d .
H40 H 0.9447 1.1196 0.7933 0.048 Uiso 1 1 calc R
C41 C 0.7981(5) 1.0203(3) 0.8366(2) 0.0391(9) Uani 1 1 d .
C42 C 0.6730(4) 0.9393(3) 0.8033(2) 0.0339(8) Uani 1 1 d .
C43 C 0.6210(4) 0.8736(3) 0.8494(2) 0.0386(9) Uani 1 1 d .
C44 C 0.6906(5) 0.8850(4) 0.9327(3) 0.0470(11) Uani 1 1 d .
C45 C 0.8036(5) 0.9773(4) 0.9732(3) 0.0515(12) Uani 1 1 d .
H45 H 0.8442 0.9945 1.0330 0.062 Uiso 1 1 calc R
C46 C 0.8541(5) 1.0407(4) 0.9283(3) 0.0488(11) Uani 1 1 d .
H46 H 0.9288 1.1006 0.9581 0.059 Uiso 1 1 calc R
C47 C 0.6613(6) 0.7978(4) 0.9574(3) 0.0533(12) Uani 1 1 d .
H47 H 0.6945 0.8012 1.0157 0.064 Uiso 1 1 calc R
C48 C 0.5876(5) 0.7103(4) 0.9005(3) 0.0507(12) Uani 1 1 d .
H48 H 0.5710 0.6549 0.9204 0.061 Uiso 1 1 calc R
C51 C 0.7559(7) 0.6486(4) 0.1587(4) 0.0668(15) Uani 1 1 d .
C52 C 0.9771(4) 0.2372(3) 0.2146(3) 0.0379(9) Uani 1 1 d .
Cl1 Cl 1.08647(14) 0.32806(8) 0.30778(7) 0.0502(3) Uani 1 1 d .
Cl2 Cl 0.87741(14) 0.68118(9) 0.09130(8) 0.0537(3) Uani 1 1 d .
Cl3 Cl 1.02082(16) 0.13267(9) 0.21490(12) 0.0742(5) Uani 1 1 d .
Cl4 Cl 0.78388(13) 0.21805(11) 0.21086(11) 0.0734(4) Uani 1 1 d .
Cl5 Cl 1.0215(2) 0.27137(11) 0.12303(9) 0.0785(5) Uani 1 1 d .
Cl61 Cl 0.7739(3) 0.53808(16) 0.17424(16) 0.0791(8) Uani 0.704(4) 1 d P
Cl62 Cl 0.7902(9) 0.6163(7) 0.2348(5) 0.119(4) Uani 0.296(4) 1 d P
Cl71 Cl 0.8507(6) 0.7336(2) 0.26372(17) 0.1426(19) Uani 0.704(4) 1 d P
Cl72 Cl 0.6672(11) 0.7418(7) 0.1713(5) 0.105(3) Uani 0.296(4) 1 d P
Cl73 Cl 0.5819(4) 0.6458(6) 0.1286(5) 0.187(3) Uani 0.704(4) 1 d P
Cl74 Cl 0.5784(7) 0.5550(5) 0.0697(4) 0.090(2) Uani 0.296(4) 1 d P
O1 O 0.7739(3) 0.54977(19) 0.50656(18) 0.0398(6) Uani 1 1 d .
O2 O 0.8782(4) 0.5981(2) 0.40313(18) 0.0443(7) Uani 1 1 d .
O3 O 1.0840(3) 0.7712(2) 0.5215(2) 0.0459(7) Uani 1 1 d .
O4 O 1.0589(3) 0.8889(2) 0.4661(2) 0.0508(8) Uani 1 1 d .

loop_
_atom_site_aniso_label
_atom_site_aniso_U_11
_atom_site_aniso_U_22
_atom_site_aniso_U_33
_atom_site_aniso_U_23
_atom_site_aniso_U_13
_atom_site_aniso_U_12
C1 0.041(2) 0.079(3) 0.0245(19) -0.002(2) -0.0008(16) 0.033(2)
C2 0.035(2) 0.064(3) 0.035(2) -0.011(2) -0.0080(17) 0.021(2)
C3 0.0263(18) 0.051(2) 0.038(2) -0.0034(18) -0.0047(15) 0.0144(17)
C4 0.0250(16) 0.046(2) 0.0267(18) 0.0021(16) 0.0010(13) 0.0192(15)
C5 0.0333(18) 0.055(2) 0.0265(18) 0.0091(16) 0.0048(14) 0.0308(17)
C6 0.037(2) 0.072(3) 0.0265(19) 0.0083(19) 0.0039(15) 0.036(2)
C7 0.052(2) 0.085(3) 0.0252(19) 0.018(2) 0.0106(18) 0.046(2)
C8 0.054(3) 0.070(3) 0.038(2) 0.030(2) 0.020(2) 0.038(2)
C9 0.051(2) 0.047(2) 0.033(2) 0.0173(17) 0.0132(17) 0.0315(19)
C10 0.0379(19) 0.043(2) 0.0267(17) 0.0081(15) 0.0087(14) 0.0297(16)
C11 0.0321(17) 0.0356(18) 0.0216(16) 0.0064(14) 0.0074(13) 0.0215(14)
C12 0.0259(16) 0.0411(19) 0.0222(16) 0.0024(14) 0.0016(13) 0.0186(14)
C13 0.034(2) 0.041(2) 0.044(2) -0.0015(18) -0.0033(17) 0.0069(17)
C14 0.0289(18) 0.0329(19) 0.041(2) 0.0045(16) -0.0005(15) 0.0070(15)
C15 0.0243(15) 0.0310(17) 0.0258(17) 0.0046(14) 0.0042(13) 0.0131(13)
C16 0.0245(15) 0.0295(16) 0.0242(16) 0.0055(13) 0.0039(12) 0.0140(13)
C17 0.0260(16) 0.0290(16) 0.0212(15) 0.0044(13) 0.0044(12) 0.0145(13)
C18 0.0334(17) 0.0288(16) 0.0231(16) 0.0033(13) 0.0064(13) 0.0179(14)
C19 0.044(2) 0.0298(18) 0.0296(19) 0.0066(15) 0.0035(15) 0.0125(15)
C20 0.051(2) 0.040(2) 0.040(2) 0.0163(18) 0.0142(18) 0.0206(18)
C21 0.0228(15) 0.0244(15) 0.0217(15) 0.0047(12) 0.0032(12) 0.0099(12)
C22 0.0239(15) 0.0242(15) 0.0264(16) 0.0044(13) 0.0039(12) 0.0097(12)
C23 0.0257(16) 0.0312(16) 0.0200(15) 0.0065(13) 0.0044(12) 0.0149(13)
C24 0.0260(16) 0.0312(17) 0.0198(15) 0.0053(13) 0.0019(12) 0.0150(13)
C25 0.0299(17) 0.0330(18) 0.0229(16) 0.0019(14) -0.0011(13) 0.0158(14)
C26 0.0258(16) 0.0376(19) 0.0229(16) 0.0008(14) 0.0033(13) 0.0134(14)
C27 0.028(2) 0.080(3) 0.068(3) 0.007(3) 0.008(2) 0.027(2)
C28 0.083(4) 0.072(3) 0.057(3) 0.021(3) 0.028(3) 0.064(3)
C29 0.0237(15) 0.0305(16) 0.0212(15) 0.0079(13) 0.0037(12) 0.0150(13)
C30 0.0199(14) 0.0307(16) 0.0252(16) 0.0075(13) 0.0029(12) 0.0120(12)
C31 0.0184(14) 0.0380(18) 0.0321(18) 0.0116(15) 0.0053(13) 0.0123(13)
C32 0.0276(17) 0.042(2) 0.042(2) 0.0167(17) 0.0095(15) 0.0087(15)
C33 0.035(2) 0.052(2) 0.053(2) 0.030(2) 0.0183(18) 0.0151(18)
C34 0.0336(19) 0.065(3) 0.043(2) 0.029(2) 0.0205(17) 0.0250(19)
C35 0.0267(17) 0.061(2) 0.034(2) 0.0203(18) 0.0147(15) 0.0244(17)
C36 0.0206(15) 0.047(2) 0.0307(18) 0.0155(16) 0.0078(13) 0.0175(14)
C37 0.0265(16) 0.0394(19) 0.0260(17) 0.0062(14) 0.0039(13) 0.0215(14)
C38 0.0278(16) 0.0311(17) 0.0241(16) 0.0059(13) 0.0031(13) 0.0179(13)
C39 0.0381(19) 0.0314(18) 0.0310(19) 0.0052(15) 0.0046(15) 0.0164(15)
C40 0.044(2) 0.0308(19) 0.040(2) -0.0029(16) -0.0002(17) 0.0182(16)
C41 0.046(2) 0.047(2) 0.0268(18) -0.0025(16) 0.0030(16) 0.0316(18)
C42 0.0336(18) 0.051(2) 0.0246(17) 0.0049(16) 0.0061(14) 0.0299(17)
C43 0.0348(19) 0.066(3) 0.0281(18) 0.0117(18) 0.0131(15) 0.0337(19)
C44 0.047(2) 0.082(3) 0.0276(19) 0.014(2) 0.0147(17) 0.043(2)
C45 0.056(3) 0.086(3) 0.0224(19) 0.003(2) 0.0048(18) 0.049(3)
C46 0.051(2) 0.062(3) 0.030(2) -0.008(2) -0.0007(18) 0.034(2)
C47 0.060(3) 0.095(4) 0.034(2) 0.032(3) 0.025(2) 0.051(3)
C48 0.051(3) 0.084(3) 0.044(3) 0.038(3) 0.026(2) 0.040(3)
C51 0.079(4) 0.066(3) 0.076(4) 0.027(3) 0.049(3) 0.034(3)
C52 0.0284(18) 0.0350(19) 0.049(2) 0.0069(17) 0.0059(16) 0.0128(15)
Cl1 0.0562(6) 0.0452(6) 0.0418(6) 0.0048(4) 0.0021(5) 0.0148(5)
Cl2 0.0573(7) 0.0591(7) 0.0474(6) 0.0139(5) 0.0206(5) 0.0191(5)
Cl3 0.0542(7) 0.0433(6) 0.1155(13) 0.0037(7) -0.0058(7) 0.0274(5)
Cl4 0.0306(5) 0.0863(10) 0.1091(12) 0.0286(9) 0.0139(6) 0.0275(6)
Cl5 0.0960(11) 0.0667(8) 0.0451(7) 0.0006(6) 0.0179(7) -0.0060(8)
Cl61 0.1132(19) 0.0545(12) 0.0801(15) 0.0316(11) 0.0399(13) 0.0236(11)
Cl62 0.124(6) 0.175(9) 0.109(6) 0.102(7) 0.025(4) 0.079(6)
Cl71 0.285(5) 0.0752(17) 0.0544(14) 0.0103(12) 0.070(2) 0.028(2)
Cl72 0.123(6) 0.152(7) 0.109(5) 0.063(5) 0.085(5) 0.104(6)
Cl73 0.071(2) 0.317(9) 0.270(7) 0.188(7) 0.084(3) 0.107(4)
Cl74 0.055(3) 0.106(5) 0.091(4) 0.027(4) 0.011(3) -0.002(3)
O1 0.0505(16) 0.0331(14) 0.0423(16) 0.0135(12) 0.0109(13) 0.0209(12)
O2 0.0627(19) 0.0561(18) 0.0363(15) 0.0169(13) 0.0196(14) 0.0461(16)
O3 0.0278(13) 0.070(2) 0.0505(18) 0.0239(15) 0.0071(12) 0.0264(14)
O4 0.0335(15) 0.0496(18) 0.075(2) 0.0279(17) 0.0174(15) 0.0111(13)

loop_
_atom_type_symbol
_atom_type_description
_atom_type_scat_dispersion_real
_atom_type_scat_dispersion_imag
_atom_type_scat_source
C C 0.0033 0.0016 'International Tables Vol C Tables 4.2.6.8 and 6.1.1.4'
H H 0.0000 0.0000 'International Tables Vol C Tables 4.2.6.8 and 6.1.1.4'
O O 0.0106 0.0060 'International Tables Vol C Tables 4.2.6.8 and 6.1.1.4'
Cl Cl 0.1484 0.1585 'International Tables Vol C Tables 4.2.6.8 and 6.1.1.4'

loop_
_geom_angle_atom_site_label_1
_geom_angle_atom_site_label_2
_geom_angle_atom_site_label_3
_geom_angle
_geom_angle_site_symmetry_3
C2 C1 C6 122.1(4) .
C1 C2 C3 122.3(4) .
C4 C3 C13 115.4(4) .
C4 C3 C2 113.5(4) .
C13 C3 C2 129.6(4) .
C3 C4 C5 123.3(4) .
C3 C4 C12 122.3(4) .
C5 C4 C12 108.4(3) .
C6 C5 C4 123.2(4) .
C6 C5 C10 122.6(4) .
C4 C5 C10 108.0(3) .
C5 C6 C1 114.4(4) .
C5 C6 C7 114.5(4) .
C1 C6 C7 129.7(4) .
C8 C7 C6 121.5(4) .
C7 C8 C9 122.2(4) .
C10 C9 C20 115.8(3) .
C10 C9 C8 114.1(4) .
C20 C9 C8 128.8(4) .
C9 C10 C5 123.4(4) .
C9 C10 C11 122.8(4) .
C5 C10 C11 107.7(3) .
C18 C11 C12 122.8(3) .
C18 C11 C10 122.4(3) .
C12 C11 C10 108.6(3) .
C15 C12 C11 123.8(3) .
C15 C12 C4 122.7(3) .
C11 C12 C4 107.3(3) .
C14 C13 C3 122.0(4) .
C13 C14 C15 121.5(4) .
C12 C15 C16 113.4(3) .
C12 C15 C14 114.7(3) .
C16 C15 C14 130.6(3) .
C17 C16 C15 121.8(3) .
C17 C16 C22 112.6(3) .
C15 C16 C22 125.5(3) .
C16 C17 C18 123.1(3) .
C16 C17 C21 112.2(3) .
C18 C17 C21 124.6(3) .
C11 C18 C17 113.4(3) .
C11 C18 C19 114.7(3) .
C17 C18 C19 130.5(3) .
C20 C19 C18 122.3(4) .
C19 C20 C9 120.9(4) .
C23 C21 C29 106.3(3) .
C23 C21 C17 106.4(3) .
C29 C21 C17 105.3(3) .
C24 C22 C30 105.7(3) .
C24 C22 C16 106.3(3) .
C30 C22 C16 105.8(3) .
C24 C23 C26 127.9(3) .
C24 C23 C21 113.8(3) .
C26 C23 C21 118.3(3) .
C23 C24 C25 128.4(3) .
C23 C24 C22 113.3(3) .
C25 C24 C22 118.3(3) .
O1 C25 O2 125.1(3) .
O1 C25 C24 123.0(3) .
O2 C25 C24 111.9(3) .
O4 C26 O3 124.5(3) .
O4 C26 C23 122.9(3) .
O3 C26 C23 112.6(3) .
C30 C29 C38 122.5(3) .
C30 C29 C21 112.2(3) .
C38 C29 C21 125.0(3) .
C29 C30 C31 122.3(3) .
C29 C30 C22 112.5(3) .
C31 C30 C22 124.8(3) .
C36 C31 C30 113.3(3) .
C36 C31 C32 114.6(3) .
C30 C31 C32 130.6(3) .
C33 C32 C31 121.9(4) .
C32 C33 C34 122.2(4) .
C35 C34 C33 114.4(4) .
C35 C34 C48 113.7(4) .
C33 C34 C48 130.5(4) .
C34 C35 C43 123.4(4) .
C34 C35 C36 122.8(4) .
C43 C35 C36 108.4(4) .
C31 C36 C37 123.6(3) .
C31 C36 C35 122.8(4) .
C37 C36 C35 107.8(3) .
C38 C37 C36 123.4(3) .
C38 C37 C42 122.3(3) .
C36 C37 C42 107.5(3) .
C37 C38 C29 113.3(3) .
C37 C38 C39 115.1(3) .
C29 C38 C39 130.4(3) .
C40 C39 C38 121.3(4) .
C39 C40 C41 122.2(4) .
C42 C41 C40 115.1(3) .
C42 C41 C46 113.2(4) .
C40 C41 C46 130.4(4) .
C41 C42 C43 123.3(4) .
C41 C42 C37 122.7(4) .
C43 C42 C37 108.2(4) .
C44 C43 C35 123.0(4) .
C44 C43 C42 123.0(4) .
C35 C43 C42 108.0(3) .
C43 C44 C47 114.2(5) .
C43 C44 C45 114.0(4) .
C47 C44 C45 130.3(4) .
C46 C45 C44 122.0(4) .
C45 C46 C41 122.7(4) .
C48 C47 C44 122.5(4) .
C47 C48 C34 122.1(4) .
Cl62 C51 Cl73 116.7(5) .
Cl62 C51 Cl2 127.7(5) .
Cl73 C51 Cl2 115.4(4) .
Cl62 C51 Cl61 46.3(4) .
Cl73 C51 Cl61 114.4(4) .
Cl2 C51 Cl61 106.2(3) .
Cl62 C51 Cl72 116.1(6) .
Cl73 C51 Cl72 48.0(4) .
Cl2 C51 Cl72 101.6(4) .
Cl61 C51 Cl72 152.0(4) .
Cl62 C51 Cl71 58.3(5) .
Cl73 C51 Cl71 112.5(4) .
Cl2 C51 Cl71 104.7(3) .
Cl61 C51 Cl71 102.4(4) .
Cl72 C51 Cl71 73.2(4) .
Cl62 C51 Cl74 113.5(5) .
Cl73 C51 Cl74 47.1(4) .
Cl2 C51 Cl74 98.3(3) .
Cl61 C51 Cl74 79.7(3) .
Cl72 C51 Cl74 93.1(5) .
Cl71 C51 Cl74 155.2(4) .
Cl4 C52 Cl3 110.4(2) .
Cl4 C52 Cl1 110.0(2) .
Cl3 C52 Cl1 109.1(2) .
Cl4 C52 Cl5 108.7(2) .
Cl3 C52 Cl5 108.7(2) .
Cl1 C52 Cl5 109.9(2) .
Cl62 Cl61 C51 53.6(3) .
Cl62 Cl61 Cl74 97.1(4) .
C51 Cl61 Cl74 53.6(3) .
Cl61 Cl62 C51 80.1(5) .
Cl61 Cl62 Cl71 145.7(5) .
C51 Cl62 Cl71 72.0(4) .
Cl62 Cl71 C51 49.7(3) .
Cl62 Cl71 Cl72 93.1(4) .
C51 Cl71 Cl72 53.0(3) .
Cl73 Cl72 C51 58.6(3) .
Cl73 Cl72 Cl71 104.4(4) .
C51 Cl72 Cl71 53.7(3) .
Cl72 Cl73 Cl74 146.6(4) .
Cl72 Cl73 C51 73.4(4) .
Cl74 Cl73 C51 79.9(4) .
Cl73 Cl74 C51 53.0(3) .
Cl73 Cl74 Cl61 91.0(3) .
C51 Cl74 Cl61 46.6(2) .
Cl73 Cl74 Cl74 137.2(7) 2_665
C51 Cl74 Cl74 161.2(5) 2_665
Cl61 Cl74 Cl74 131.3(6) 2_665
C25 O2 C28 116.7(3) .
C26 O3 C27 115.9(4) .

loop_
_geom_bond_atom_site_label_1
_geom_bond_atom_site_label_2
_geom_bond_distance
_geom_bond_site_symmetry_2
C1 C2 1.374(7) .
C1 C6 1.438(7) .
C2 C3 1.459(6) .
C3 C4 1.376(6) .
C3 C13 1.430(7) .
C4 C5 1.410(6) .
C4 C12 1.421(5) .
C5 C6 1.374(5) .
C5 C10 1.413(6) .
C6 C7 1.449(7) .
C7 C8 1.372(7) .
C8 C9 1.453(6) .
C9 C10 1.363(6) .
C9 C20 1.443(6) .
C10 C11 1.417(5) .
C11 C18 1.383(5) .
C11 C12 1.409(5) .
C12 C15 1.374(5) .
C13 C14 1.384(6) .
C14 C15 1.447(5) .
C15 C16 1.441(5) .
C16 C17 1.385(5) .
C16 C22 1.533(5) .
C17 C18 1.429(5) .
C17 C21 1.533(4) .
C18 C19 1.442(5) .
C19 C20 1.384(6) .
C21 C23 1.529(4) .
C21 C29 1.530(4) .
C22 C24 1.531(5) .
C22 C30 1.532(5) .
C23 C24 1.330(5) .
C23 C26 1.482(5) .
C24 C25 1.490(5) .
C25 O1 1.199(5) .
C25 O2 1.325(4) .
C26 O4 1.200(5) .
C26 O3 1.321(5) .
C27 O3 1.449(5) .
C28 O2 1.452(5) .
C29 C30 1.385(5) .
C29 C38 1.439(5) .
C30 C31 1.440(5) .
C31 C36 1.375(5) .
C31 C32 1.447(5) .
C32 C33 1.372(6) .
C33 C34 1.443(7) .
C34 C35 1.379(6) .
C34 C48 1.453(6) .
C35 C43 1.398(6) .
C35 C36 1.413(5) .
C36 C37 1.410(5) .
C37 C38 1.381(5) .
C37 C42 1.416(5) .
C38 C39 1.443(5) .
C39 C40 1.385(5) .
C40 C41 1.431(6) .
C41 C42 1.375(6) .
C41 C46 1.457(6) .
C42 C43 1.406(6) .
C43 C44 1.382(6) .
C44 C47 1.435(7) .
C44 C45 1.441(7) .
C45 C46 1.363(7) .
C47 C48 1.364(8) .
C51 Cl62 1.470(8) .
C51 Cl73 1.617(7) .
C51 Cl2 1.747(5) .
C51 Cl61 1.800(6) .
C51 Cl72 1.817(8) .
C51 Cl71 1.832(7) .
C51 Cl74 1.994(9) .
C52 Cl4 1.737(4) .
C52 Cl3 1.745(4) .
C52 Cl1 1.764(4) .
C52 Cl5 1.766(5) .
Cl61 Cl62 1.322(10) .
Cl61 Cl74 2.436(8) .
Cl62 Cl71 1.640(10) .
Cl71 Cl72 2.176(10) .
Cl72 Cl73 1.408(10) .
Cl73 Cl74 1.483(10) .
Cl74 Cl74 2.478(13) 2_665
